data_2206573
loop_
_publ_author_name
'Bindi, Luca'

_publ_section_title
;
Reinvestigation of the crystal structure of polyhalite,
K~2~Ca~2~Mg(SO~4~)~4~.2H~2~O
;
_journal_issue 8
_journal_name_full 'Acta Crystallographica, Section E'
_journal_page_first i135
_journal_page_last i136
_journal_paper_doi 10.1107/S1600536805020507
_journal_volume 61
_journal_year 2005
_chemical_formula_iupac 'K2 Ca2 Mg (S O4)4, 2H2 O'
_chemical_formula_structural 'K2 Ca2 Mg (S O4)4, 2H2 O'
_chemical_formula_sum 'Ca2 H4 K2 Mg O18 S4'
_chemical_formula_weight 602.92
_chemical_name_common Polyhalite
_chemical_name_systematic
;
Dipotassium Dicalcium Magnesium Tetrakis[sulfate(VI)] Dihydrate
;
_space_group_IT_number 2
_space_group_name_Hall '-P 1'
_space_group_name_H-M_alt 'P -1'
_symmetry_cell_setting triclinic
_symmetry_space_group_name_Hall '-P 1'
_symmetry_space_group_name_H-M 'P -1'
_atom_sites_solution_primary direct
_atom_sites_solution_secondary difmap
_cell_angle_alpha 104.01(3)
_cell_angle_beta 101.19(3)
_cell_angle_gamma 114.10(6)
_cell_formula_units_Z 1
_cell_length_a 6.975(3)
_cell_length_b 6.984(3)
_cell_length_c 8.899(3)
_cell_measurement_reflns_used 1206
_cell_measurement_temperature 298(2)
_cell_measurement_theta_max 26.4
_cell_measurement_theta_min 10.2
_cell_volume 362.3(4)
_computing_cell_refinement 'CrysAlis CCD'
_computing_data_collection 'CrysAlis CCD (Oxford Diffraction, 2002)'
_computing_data_reduction 'CrysAlis RED (Oxford Diffraction, 2002)'
_computing_molecular_graphics
;
XTAL--DRAW (Downs & Hall-Wallace, 2003) and ORTEP-3 for Windows
(Farrugia, 1997)
;
_computing_publication_material SHELXL97
_computing_structure_refinement 'SHELXL97 (Sheldrick, 1997)'
_computing_structure_solution 'SHELXS97 (Sheldrick, 1997)'
_diffrn_ambient_temperature 298(2)
_diffrn_measured_fraction_theta_full 0.955
_diffrn_measured_fraction_theta_max 0.649
_diffrn_measurement_device_type 'Oxford Diffraction Xcalibur-3'
_diffrn_measurement_method \w
_diffrn_radiation_monochromator graphite
_diffrn_radiation_source 'fine-focus sealed tube'
_diffrn_radiation_type MoK\a
_diffrn_radiation_wavelength 0.71073
_diffrn_reflns_av_R_equivalents 0.0246
_diffrn_reflns_av_sigmaI/netI 0.0281
_diffrn_reflns_limit_h_max 6
_diffrn_reflns_limit_h_min -9
_diffrn_reflns_limit_k_max 10
_diffrn_reflns_limit_k_min -7
_diffrn_reflns_limit_l_max 12
_diffrn_reflns_limit_l_min -10
_diffrn_reflns_number 2629
_diffrn_reflns_theta_full 25.00
_diffrn_reflns_theta_max 31.26
_diffrn_reflns_theta_min 4.22
_diffrn_standards_decay_% 0
_diffrn_standards_interval_count 0
_diffrn_standards_interval_time 0
_diffrn_standards_number 0
_exptl_absorpt_coefficient_mu 2.087
_exptl_absorpt_correction_T_max 0.5098
_exptl_absorpt_correction_T_min 0.4925
_exptl_absorpt_correction_type multi-scan
_exptl_absorpt_process_details '(DENZO-SMN; Otwinowski & Minor, 1997)'
_exptl_crystal_colour colourless
_exptl_crystal_density_diffrn 2.763
_exptl_crystal_density_method 'not measured'
_exptl_crystal_description prism
_exptl_crystal_F_000 302
_exptl_crystal_size_max 0.35
_exptl_crystal_size_mid 0.33
_exptl_crystal_size_min 0.32
_refine_diff_density_max 1.194
_refine_diff_density_min -0.680
_refine_ls_extinction_method none
_refine_ls_goodness_of_fit_ref 0.967
_refine_ls_hydrogen_treatment undef
_refine_ls_matrix_type full
_refine_ls_number_parameters 124
_refine_ls_number_reflns 1525
_refine_ls_number_restraints 0
_refine_ls_restrained_S_all 0.967
_refine_ls_R_factor_all 0.0540
_refine_ls_R_factor_gt 0.0476
_refine_ls_shift/su_max 0.000
_refine_ls_shift/su_mean 0.000
_refine_ls_structure_factor_coef Fsqd
_refine_ls_weighting_details 'w=  1/[\s^2^(Fo^2^)+(0.0856P)^2^+1.9844P] where P = (Fo^2^+2Fc^2^)/3'
_refine_ls_weighting_scheme calc
_refine_ls_wR_factor_gt 0.1379
_refine_ls_wR_factor_ref 0.1430
_reflns_number_gt 1305
_reflns_number_total 1525
_reflns_threshold_expression I>2\s(I)
_cod_data_source_file wm6074.cif
_cod_depositor_comments
;
 Marking attached hydrogen atoms.

 Antanas Vaitkus,
 2017-11-23
;
_cod_original_formula_sum 'Ca2 H4 K2 Mg1 O18 S4'
_cod_database_code 2206573

loop_
_symmetry_equiv_pos_as_xyz
'x, y, z'
'-x, -y, -z'

loop_
_atom_site_label
_atom_site_fract_x
_atom_site_fract_y
_atom_site_fract_z
_atom_site_U_iso_or_equiv
_atom_site_adp_type
_atom_site_calc_flag
_atom_site_refinement_flags
_atom_site_occupancy
_atom_site_type_symbol
_atom_site_attached_hydrogens
S1 0.31293(17) 0.56434(16) 0.14152(12) 0.0125(3) Uani d . 1 S 0
S2 -0.05661(18) 0.18567(16) 0.35769(12) 0.0131(3) Uani d . 1 S 0
Mg 0.0000 0.0000 0.0000 0.0153(5) Uani d S 1 Mg 0
Ca 0.12539(14) 0.36459(14) -0.25711(10) 0.0146(3) Uani d . 1 Ca 0
K 0.52448(17) 0.78828(17) 0.57178(12) 0.0229(3) Uani d . 1 K 0
O1 -0.0370(5) 0.0082(5) 0.2369(4) 0.0174(7) Uani d . 1 O 0
O2 0.1284(6) 0.3354(5) 0.0387(4) 0.0220(7) Uani d . 1 O 0
O3 0.4986(5) 0.5540(5) 0.2415(4) 0.0202(7) Uani d . 1 O 0
O4 -0.2344(5) 0.3100(5) 0.7517(4) 0.0189(7) Uani d . 1 O 0
O5 0.3782(6) 0.6721(5) 0.0222(4) 0.0216(7) Uani d . 1 O 0
O6 -0.1728(5) 0.2786(5) 0.2687(4) 0.0188(7) Uani d . 1 O 0
O7 -0.1778(6) 0.0844(5) 0.4601(4) 0.0211(7) Uani d . 1 O 0
O8 0.1677(5) 0.3610(5) 0.4680(4) 0.0223(7) Uani d . 1 O 0
O9 0.3107(5) 0.0432(5) 0.0829(4) 0.0152(6) Uani d . 1 O 2

loop_
_atom_site_aniso_label
_atom_site_aniso_U_11
_atom_site_aniso_U_22
_atom_site_aniso_U_33
_atom_site_aniso_U_12
_atom_site_aniso_U_13
_atom_site_aniso_U_23
S1 0.0121(6) 0.0127(5) 0.0125(5) 0.0065(4) 0.0044(4) 0.0028(4)
S2 0.0144(6) 0.0125(5) 0.0124(4) 0.0073(4) 0.0045(4) 0.0030(4)
Mg 0.0140(10) 0.0152(10) 0.0138(9) 0.0065(8) 0.0030(8) 0.0028(7)
Ca 0.0132(5) 0.0144(5) 0.0162(4) 0.0067(4) 0.0049(3) 0.0052(3)
K 0.0199(6) 0.0244(6) 0.0227(5) 0.0100(5) 0.0070(4) 0.0067(4)
O1 0.0246(17) 0.0158(15) 0.0138(13) 0.0126(13) 0.0066(12) 0.0031(11)
O2 0.0187(17) 0.0153(15) 0.0239(16) 0.0065(14) 0.0019(13) 0.0007(12)
O3 0.0186(17) 0.0232(16) 0.0172(15) 0.0114(14) 0.0033(13) 0.0038(12)
O4 0.0172(16) 0.0203(16) 0.0156(14) 0.0086(13) 0.0057(12) 0.0010(12)
O5 0.0253(18) 0.0211(16) 0.0200(15) 0.0115(15) 0.0094(13) 0.0077(13)
O6 0.0213(17) 0.0190(15) 0.0186(14) 0.0129(14) 0.0045(13) 0.0065(12)
O7 0.0229(18) 0.0223(16) 0.0219(15) 0.0107(14) 0.0118(14) 0.0108(13)
O8 0.0168(17) 0.0198(16) 0.0191(15) 0.0052(14) 0.0003(13) -0.0002(12)
O9 0.0132(15) 0.0135(15) 0.0244(15) 0.0083(13) 0.0103(13) 0.0090(12)

loop_
_atom_type_symbol
_atom_type_description
_atom_type_scat_dispersion_real
_atom_type_scat_dispersion_imag
_atom_type_scat_source
Ca Ca 0.2262 0.3064 'International Tables Vol C Tables 4.2.6.8 and 6.1.1.4'
K K 0.2009 0.2494 'International Tables Vol C Tables 4.2.6.8 and 6.1.1.4'
Mg Mg 0.0486 0.0363 'International Tables Vol C Tables 4.2.6.8 and 6.1.1.4'
O O 0.0106 0.0060 'International Tables Vol C Tables 4.2.6.8 and 6.1.1.4'
S S 0.1246 0.1234 'International Tables Vol C Tables 4.2.6.8 and 6.1.1.4'

loop_
_geom_angle_atom_site_label_1
_geom_angle_atom_site_label_2
_geom_angle_atom_site_label_3
_geom_angle_site_symmetry_1
_geom_angle_site_symmetry_3
_geom_angle
_geom_angle_publ_flag
O3 S1 O4 . 2_566 109.71(18) y
O3 S1 O5 . . 111.3(2) y
O4 S1 O5 2_566 . 109.75(19) y
O3 S1 O2 . . 111.0(2) y
O4 S1 O2 2_566 . 110.41(19) y
O5 S1 O2 . . 104.6(2) y
O6 S2 O8 . . 111.4(2) y
O6 S2 O7 . . 111.0(2) y
O8 S2 O7 . . 107.1(2) y
O6 S2 O1 . . 109.36(18) y
O8 S2 O1 . . 109.03(19) y
O7 S2 O1 . . 108.91(19) y
O9 Mg O9 2 . 180.0(2) ?
O9 Mg O2 2 . 90.04(14) ?
O9 Mg O2 . . 89.96(14) ?
O9 Mg O2 2 2 89.96(14) ?
O9 Mg O2 . 2 90.04(14) ?
O2 Mg O2 . 2 180.00(8) ?
O9 Mg O1 2 2 90.24(13) ?
O9 Mg O1 . 2 89.76(13) ?
O2 Mg O1 . 2 80.97(13) ?
O2 Mg O1 2 2 99.03(13) ?
O9 Mg O1 2 . 89.76(13) ?
O9 Mg O1 . . 90.24(13) ?
O2 Mg O1 . . 99.03(13) ?
O2 Mg O1 2 . 80.97(13) ?
O1 Mg O1 2 . 180.0(3) ?
O4 Ca O6 1_554 2_565 83.00(13) ?
O4 Ca O3 1_554 2_665 174.75(10) ?
O6 Ca O3 2_565 2_665 94.95(13) ?
O4 Ca O1 1_554 2 90.45(13) ?
O6 Ca O1 2_565 2 173.31(11) ?
O3 Ca O1 2_665 2 91.47(13) ?
O4 Ca O8 1_554 1_554 112.64(12) ?
O6 Ca O8 2_565 1_554 74.40(11) ?
O3 Ca O8 2_665 1_554 71.24(11) ?
O1 Ca O8 2 1_554 109.59(11) ?
O4 Ca O5 1_554 . 101.30(12) ?
O6 Ca O5 2_565 . 70.77(11) ?
O3 Ca O5 2_665 . 73.45(12) ?
O1 Ca O5 2 . 109.45(12) ?
O8 Ca O5 1_554 . 127.08(12) ?
O4 Ca O7 1_554 1_554 70.09(11) ?
O6 Ca O7 2_565 1_554 102.05(12) ?
O3 Ca O7 2_665 1_554 115.12(11) ?
O1 Ca O7 2 1_554 76.80(12) ?
O8 Ca O7 1_554 1_554 55.02(11) ?
O5 Ca O7 . 1_554 169.78(11) ?
O4 Ca O2 1_554 . 76.04(11) ?
O6 Ca O2 2_565 . 113.02(11) ?
O3 Ca O2 2_665 . 100.46(11) ?
O1 Ca O2 2 . 63.77(10) ?
O8 Ca O2 1_554 . 169.77(11) ?
O5 Ca O2 . . 53.15(11) ?
O7 Ca O2 1_554 . 127.00(11) ?
O8 K O8 . 2_666 94.64(11) ?
O8 K O7 . 1_665 142.43(11) ?
O8 K O7 2_666 1_665 73.59(11) ?
O8 K O9 . 2_666 108.26(11) ?
O8 K O9 2_666 2_666 95.22(10) ?
O7 K O9 1_665 2_666 108.27(11) ?
O8 K O7 . 2_566 82.76(11) ?
O8 K O7 2_666 2_566 168.11(10) ?
O7 K O7 1_665 2_566 101.46(10) ?
O9 K O7 2_666 2_566 96.61(10) ?
O8 K O4 . 2_566 71.25(11) ?
O8 K O4 2_666 2_566 108.62(10) ?
O7 K O4 1_665 2_566 78.88(11) ?
O9 K O4 2_666 2_566 156.15(9) ?
O7 K O4 2_566 2_566 59.54(9) ?
O8 K O3 . . 74.07(11) ?
O8 K O3 2_666 . 60.27(10) ?
O7 K O3 1_665 . 69.10(11) ?
O9 K O3 2_666 . 155.38(10) ?
O7 K O3 2_566 . 107.94(10) ?
O4 K O3 2_566 . 48.44(9) ?
O8 K O6 . 2_566 62.04(10) ?
O8 K O6 2_666 2_566 139.56(10) ?
O7 K O6 1_665 2_566 144.82(10) ?
O9 K O6 2_666 2_566 65.64(10) ?
O7 K O6 2_566 2_566 48.48(9) ?
O4 K O6 2_566 2_566 95.12(10) ?
O3 K O6 . 2_566 130.99(10) ?
O8 K O4 . 1_665 153.33(10) ?
O8 K O4 2_666 1_665 110.59(11) ?
O7 K O4 1_665 1_665 57.78(10) ?
O9 K O4 2_666 1_665 62.28(9) ?
O7 K O4 2_566 1_665 74.23(11) ?
O4 K O4 2_566 1_665 106.94(9) ?
O3 K O4 . 1_665 125.63(10) ?
O6 K O4 2_566 1_665 92.18(10) ?
O8 K O1 . 2_666 132.35(11) ?
O8 K O1 2_666 2_666 47.53(9) ?
O7 K O1 1_665 2_666 63.64(10) ?
O9 K O1 2_666 2_666 59.10(9) ?
O7 K O1 2_566 2_666 140.33(10) ?
O4 K O1 2_566 2_666 139.29(9) ?
O3 K O1 . 2_666 100.55(10) ?
O6 K O1 2_566 2_666 124.55(9) ?
O4 K O1 1_665 2_666 66.78(10) ?
O8 K O3 . 2_666 57.04(10) ?
O8 K O3 2_666 2_666 69.66(10) ?
O7 K O3 1_665 2_666 140.08(10) ?
O9 K O3 2_666 2_666 61.17(9) ?
O7 K O3 2_566 2_666 117.51(10) ?
O4 K O3 2_566 2_666 127.44(11) ?
O3 K O3 . 2_666 104.25(9) ?
O6 K O3 2_566 2_666 69.91(9) ?
O4 K O3 1_665 2_666 123.14(9) ?
O1 K O3 2_666 2_666 80.03(10) ?
S2 O1 Mg . . 127.23(18) ?
S2 O1 Ca . 2 122.93(17) ?
Mg O1 Ca . 2 108.66(12) ?
S2 O1 K . 2_666 92.51(15) ?
Mg O1 K . 2_666 95.77(12) ?
Ca O1 K 2 2_666 92.57(12) ?
S1 O2 Mg . . 145.4(2) ?
S1 O2 Ca . . 98.19(17) ?
Mg O2 Ca . . 105.10(13) ?
S1 O3 Ca . 2_665 138.7(2) ?
S1 O3 K . . 100.78(15) ?
Ca O3 K 2_665 . 105.95(12) ?
S1 O3 K . 2_666 127.72(19) ?
Ca O3 K 2_665 2_666 89.58(11) ?
K O3 K . 2_666 75.75(9) ?
S1 O4 Ca 2_566 1_556 134.43(19) ?
S1 O4 K 2_566 2_566 101.03(16) ?
Ca O4 K 1_556 2_566 110.68(12) ?
S1 O4 K 2_566 1_445 125.78(17) ?
Ca O4 K 1_556 1_445 95.02(12) ?
K O4 K 2_566 1_445 73.06(9) ?
S1 O5 Ca . . 104.04(17) ?
S2 O6 Ca . 2_565 140.1(2) ?
S2 O6 K . 2_566 97.74(16) ?
Ca O6 K 2_565 2_566 94.55(11) ?
S2 O7 Ca . 1_556 96.67(17) ?
S2 O7 K . 1_445 163.9(2) ?
Ca O7 K 1_556 1_445 98.62(12) ?
S2 O7 K . 2_566 102.25(17) ?
Ca O7 K 1_556 2_566 105.67(11) ?
K O7 K 1_445 2_566 78.54(10) ?
S2 O8 Ca . 1_556 100.65(17) ?
S2 O8 K . . 151.1(2) ?
Ca O8 K 1_556 . 97.98(11) ?
S2 O8 K . 2_666 109.64(16) ?
Ca O8 K 1_556 2_666 107.37(13) ?
K O8 K . 2_666 85.36(11) ?
Mg O9 K . 2_666 111.05(12) ?

loop_
_geom_bond_atom_site_label_1
_geom_bond_atom_site_label_2
_geom_bond_site_symmetry_2
_geom_bond_distance
_geom_bond_publ_flag
S1 O3 . 1.461(3) y
S1 O4 2_566 1.471(3) y
S1 O5 . 1.482(3) y
S1 O2 . 1.484(4) y
S1 Ca . 3.249(2) ?
S1 K . 3.508(2) ?
S2 O6 . 1.461(3) y
S2 O8 . 1.472(4) y
S2 O7 . 1.473(3) y
S2 O1 . 1.504(3) y
S2 Ca 1_556 3.141(2) ?
S2 K 2_566 3.507(2) ?
S2 K 2_666 3.563(2) ?
Mg O9 2 2.017(3) y
Mg O9 . 2.017(3) y
Mg O2 . 2.045(3) y
Mg O2 2 2.045(3) y
Mg O1 2 2.164(3) y
Mg O1 . 2.164(3) y
Mg Ca . 3.7765(17) ?
Mg Ca 2 3.7765(17) ?
Mg K 1_444 4.009(3) ?
Mg K 2_666 4.009(3) ?
Ca O4 1_554 2.399(3) y
Ca O6 2_565 2.407(3) y
Ca O3 2_665 2.413(4) y
Ca O1 2 2.479(3) y
Ca O8 1_554 2.516(4) y
Ca O5 . 2.554(4) y
Ca O7 1_554 2.609(4) y
Ca O2 . 2.686(4) y
Ca S2 1_554 3.141(2) ?
Ca K 1_554 3.990(3) ?
K O8 . 2.768(4) y
K O8 2_666 2.787(4) y
K O7 1_665 2.804(4) y
K O9 2_666 2.815(4) y
K O7 2_566 2.886(4) y
K O4 2_566 2.916(4) y
K O3 . 2.928(3) y
K O6 2_566 2.998(4) y
K O4 1_665 3.129(4) y
K O1 2_666 3.164(4) y
K O3 2_666 3.196(4) y
K S2 2_566 3.507(2) ?
O1 Ca 2 2.479(3) ?
O1 K 2_666 3.164(4) ?
O3 Ca 2_665 2.413(4) ?
O3 K 2_666 3.196(4) ?
O4 S1 2_566 1.471(3) ?
O4 Ca 1_556 2.399(3) ?
O4 K 2_566 2.916(4) ?
O4 K 1_445 3.129(4) ?
O6 Ca 2_565 2.407(3) ?
O6 K 2_566 2.998(4) ?
O7 Ca 1_556 2.609(4) ?
O7 K 1_445 2.804(4) ?
O7 K 2_566 2.886(4) ?
O8 Ca 1_556 2.516(4) ?
O8 K 2_666 2.787(4) ?
O9 K 2_666 2.815(4) ?
